data_7011433
loop_
_publ_author_name
'Kam-Wing Lo, Kenneth'
'Shing-Yip Lau, Jason'
'Chun-Ming Ng, Dominic'
'Zhu, Nianyong'

_publ_section_title
;
 Specific labelling of sulfhydryl-containing biomolecules with
 redox-active N-(ferrocenyl)iodoacetamide
;
_journal_issue 8
_journal_name_full 'Journal of the Chemical Society, Dalton Transactions'
_journal_page_first 1753
_journal_paper_doi 10.1039/b111529d
_journal_year 2002
_chemical_formula_moiety 'C12 H12 Fe I N O'
_chemical_formula_sum 'C12 H12 Fe I N O'
_chemical_formula_weight 368.98
_space_group_IT_number 14
_symmetry_cell_setting monoclinic
_symmetry_space_group_name_Hall '-P 2ybc'
_symmetry_space_group_name_H-M 'P 1 21/c 1'
_atom_sites_solution_hydrogens geom
_atom_sites_solution_primary direct
_atom_sites_solution_secondary difmap
_audit_creation_method SHELXL-97
_cell_angle_alpha 90.00
_cell_angle_beta 106.47(3)
_cell_angle_gamma 90.00
_cell_formula_units_Z 4
_cell_length_a 14.041(3)
_cell_length_b 9.534(2)
_cell_length_c 9.553(2)
_cell_measurement_reflns_used 0
_cell_measurement_temperature 301(2)
_cell_measurement_theta_max 0
_cell_measurement_theta_min 0
_cell_volume 1226.4(5)
_computing_cell_refinement Scalepack
_computing_data_collection MarControl
_computing_data_reduction Denzo
_computing_molecular_graphics 'Ortep-3 for Windows (Farrugia, 1997)'
_computing_publication_material 'WinGX publication routines (Farrugia, 1999)'
_computing_structure_refinement 'SHELXL-97 (Sheldrick, 1997)'
_computing_structure_solution 'SHELXS-97 (Sheldrick, 1997)'
_diffrn_ambient_temperature 301(2)
_diffrn_measured_fraction_theta_full 0.844
_diffrn_measured_fraction_theta_max 0.844
_diffrn_radiation_monochromator graphite
_diffrn_radiation_source 'fine-focus sealed tube'
_diffrn_radiation_type MoK\a
_diffrn_radiation_wavelength 0.71069
_diffrn_reflns_av_R_equivalents 0.0311
_diffrn_reflns_av_sigmaI/netI 0.0506
_diffrn_reflns_limit_h_max 17
_diffrn_reflns_limit_h_min -12
_diffrn_reflns_limit_k_max 11
_diffrn_reflns_limit_k_min -11
_diffrn_reflns_limit_l_max 10
_diffrn_reflns_limit_l_min -10
_diffrn_reflns_number 5233
_diffrn_reflns_theta_full 25.51
_diffrn_reflns_theta_max 25.51
_diffrn_reflns_theta_min 2.62
_exptl_absorpt_coefficient_mu 3.724
_exptl_absorpt_correction_type none
_exptl_crystal_colour orange
_exptl_crystal_density_diffrn 1.998
_exptl_crystal_density_method 'not measured'
_exptl_crystal_description prism
_exptl_crystal_F_000 712
_exptl_crystal_size_max 0.8
_exptl_crystal_size_mid 0.2
_exptl_crystal_size_min 0.1
_refine_diff_density_max 0.582
_refine_diff_density_min -1.169
_refine_diff_density_rms 0.153
_refine_ls_extinction_method none
_refine_ls_goodness_of_fit_ref 1.001
_refine_ls_hydrogen_treatment mixed
_refine_ls_matrix_type full
_refine_ls_number_parameters 149
_refine_ls_number_reflns 1934
_refine_ls_number_restraints 0
_refine_ls_restrained_S_all 1.001
_refine_ls_R_factor_all 0.0502
_refine_ls_R_factor_gt 0.0344
_refine_ls_shift/su_max 0.001
_refine_ls_shift/su_mean 0.000
_refine_ls_structure_factor_coef Fsqd
_refine_ls_weighting_details 'calc w=1/[\s^2^(Fo^2^)+(0.0390P)^2^+0.0000P] where P=(Fo^2^+2Fc^2^)/3'
_refine_ls_weighting_scheme calc
_refine_ls_wR_factor_gt 0.0768
_refine_ls_wR_factor_ref 0.0806
_reflns_number_gt 1397
_reflns_number_total 1934
_reflns_threshold_expression >2sigma(I)
_cod_data_source_file b111529d.txt
_cod_data_source_block mar357a
_cod_original_cell_volume 1226.4(4)
_cod_original_sg_symbol_H-M 'P 21/c'
_cod_database_code 7011433

loop_
_symmetry_equiv_pos_as_xyz
'x, y, z'
'-x, y+1/2, -z+1/2'
'-x, -y, -z'
'x, -y-1/2, z-1/2'

loop_
_atom_site_label
_atom_site_type_symbol
_atom_site_fract_x
_atom_site_fract_y
_atom_site_fract_z
_atom_site_U_iso_or_equiv
_atom_site_adp_type
_atom_site_occupancy
_atom_site_symmetry_multiplicity
_atom_site_calc_flag
_atom_site_refinement_flags
_atom_site_disorder_assembly
_atom_site_disorder_group
I1 I 0.12582(3) 0.04479(4) 0.72270(4) 0.06184(17) Uani 1 1 d . . .
Fe1 Fe 0.32959(6) -0.47560(7) 0.75077(8) 0.0484(2) Uani 1 1 d . . .
O1 O 0.1024(3) -0.2825(4) 0.5561(3) 0.0665(11) Uani 1 1 d . . .
N1 N 0.1352(3) -0.3488(4) 0.7925(4) 0.0438(10) Uani 1 1 d . . .
C1 C 0.0945(4) -0.2622(5) 0.6798(5) 0.0469(12) Uani 1 1 d . . .
C2 C 0.0373(4) -0.1411(5) 0.7137(5) 0.0516(13) Uani 1 1 d . . .
H2A H 0.0237 -0.1558 0.8067 0.062 Uiso 1 1 calc R . .
H2B H -0.0254 -0.1314 0.6387 0.062 Uiso 1 1 calc R . .
C3 C 0.1933(4) -0.4670(5) 0.7877(5) 0.0440(12) Uani 1 1 d . . .
C4 C 0.1894(5) -0.5530(5) 0.6637(6) 0.0574(14) Uani 1 1 d . . .
H4 H 0.1490 -0.5389 0.5692 0.069 Uiso 1 1 calc R . .
C5 C 0.2584(5) -0.6641(5) 0.7110(6) 0.0690(18) Uani 1 1 d . . .
H5 H 0.2713 -0.7354 0.6526 0.083 Uiso 1 1 calc R . .
C6 C 0.3039(5) -0.6475(5) 0.8618(6) 0.0653(16) Uani 1 1 d . . .
H6 H 0.3516 -0.7068 0.9199 0.078 Uiso 1 1 calc R . .
C7 C 0.2650(4) -0.5257(5) 0.9104(5) 0.0524(13) Uani 1 1 d . . .
H7 H 0.2830 -0.4905 1.0050 0.063 Uiso 1 1 calc R . .
C8 C 0.3690(5) -0.2762(6) 0.7200(6) 0.0667(16) Uani 1 1 d . . .
H8 H 0.3336 -0.1958 0.7286 0.080 Uiso 1 1 calc R . .
C9 C 0.3576(5) -0.3539(7) 0.5934(6) 0.0738(18) Uani 1 1 d . . .
H9 H 0.3129 -0.3359 0.5028 0.089 Uiso 1 1 calc R . .
C10 C 0.4266(6) -0.4651(6) 0.6277(8) 0.085(2) Uani 1 1 d . . .
H10 H 0.4362 -0.5330 0.5631 0.103 Uiso 1 1 calc R . .
C11 C 0.4781(5) -0.4554(6) 0.7760(8) 0.0767(18) Uani 1 1 d . . .
H11 H 0.5275 -0.5158 0.8282 0.092 Uiso 1 1 calc R . .
C12 C 0.4415(5) -0.3382(6) 0.8307(6) 0.0669(16) Uani 1 1 d . . .
H12 H 0.4627 -0.3068 0.9267 0.080 Uiso 1 1 calc R . .
H1 H 0.128(3) -0.330(4) 0.869(4) 0.025(11) Uiso 1 1 d . . .

loop_
_atom_site_aniso_label
_atom_site_aniso_U_11
_atom_site_aniso_U_22
_atom_site_aniso_U_33
_atom_site_aniso_U_23
_atom_site_aniso_U_13
_atom_site_aniso_U_12
I1 0.0677(3) 0.0576(2) 0.0660(2) 0.00828(16) 0.02842(19) 0.00690(19)
Fe1 0.0587(5) 0.0401(4) 0.0556(4) 0.0027(3) 0.0311(4) 0.0003(4)
O1 0.090(4) 0.073(2) 0.0392(18) 0.0035(15) 0.0233(18) 0.012(2)
N1 0.049(3) 0.054(3) 0.032(2) -0.0006(16) 0.0176(18) 0.003(2)
C1 0.049(4) 0.054(3) 0.041(3) 0.001(2) 0.018(2) -0.004(3)
C2 0.043(4) 0.064(3) 0.049(3) 0.006(2) 0.017(2) 0.003(3)
C3 0.052(4) 0.041(3) 0.045(2) -0.0007(19) 0.024(2) -0.007(2)
C4 0.069(4) 0.051(3) 0.059(3) -0.009(2) 0.029(3) -0.015(3)
C5 0.100(6) 0.038(3) 0.087(4) -0.012(3) 0.055(4) -0.013(3)
C6 0.083(5) 0.047(3) 0.078(4) 0.021(2) 0.043(3) 0.012(3)
C7 0.063(4) 0.050(3) 0.052(3) 0.010(2) 0.028(3) 0.000(3)
C8 0.067(5) 0.046(3) 0.098(4) 0.013(3) 0.042(4) 0.000(3)
C9 0.083(5) 0.084(4) 0.066(3) 0.016(3) 0.039(3) -0.012(4)
C10 0.108(6) 0.076(4) 0.108(6) -0.018(4) 0.090(5) -0.014(4)
C11 0.060(5) 0.072(4) 0.112(5) 0.016(3) 0.048(4) 0.015(3)
C12 0.062(5) 0.061(3) 0.083(4) -0.002(3) 0.031(3) -0.007(3)

loop_
_atom_type_symbol
_atom_type_description
_atom_type_scat_dispersion_real
_atom_type_scat_dispersion_imag
_atom_type_scat_source
I I -0.4742 1.8119 'International Tables Vol C Tables 4.2.6.8 and 6.1.1.4'
Fe Fe 0.3463 0.8444 'International Tables Vol C Tables 4.2.6.8 and 6.1.1.4'
O O 0.0106 0.0060 'International Tables Vol C Tables 4.2.6.8 and 6.1.1.4'
N N 0.0061 0.0033 'International Tables Vol C Tables 4.2.6.8 and 6.1.1.4'
C C 0.0033 0.0016 'International Tables Vol C Tables 4.2.6.8 and 6.1.1.4'
H H 0.0000 0.0000 'International Tables Vol C Tables 4.2.6.8 and 6.1.1.4'

loop_
_geom_angle_atom_site_label_1
_geom_angle_atom_site_label_2
_geom_angle_atom_site_label_3
_geom_angle
_geom_angle_site_symmetry_1
_geom_angle_site_symmetry_3
_geom_angle_publ_flag
C12 Fe1 C9 67.3(2) . . ?
C12 Fe1 C8 39.8(2) . . ?
C9 Fe1 C8 40.1(2) . . ?
C12 Fe1 C5 158.3(3) . . ?
C9 Fe1 C5 123.7(2) . . ?
C8 Fe1 C5 160.1(3) . . ?
C12 Fe1 C10 67.1(3) . . ?
C9 Fe1 C10 40.6(3) . . ?
C8 Fe1 C10 67.4(2) . . ?
C5 Fe1 C10 108.0(2) . . ?
C12 Fe1 C7 109.4(2) . . ?
C9 Fe1 C7 155.6(2) . . ?
C8 Fe1 C7 121.8(2) . . ?
C5 Fe1 C7 68.5(2) . . ?
C10 Fe1 C7 162.6(3) . . ?
C12 Fe1 C6 123.9(3) . . ?
C9 Fe1 C6 161.4(2) . . ?
C8 Fe1 C6 157.8(2) . . ?
C5 Fe1 C6 40.4(2) . . ?
C10 Fe1 C6 125.8(3) . . ?
C7 Fe1 C6 40.61(19) . . ?
C12 Fe1 C11 40.1(2) . . ?
C9 Fe1 C11 68.0(3) . . ?
C8 Fe1 C11 67.4(2) . . ?
C5 Fe1 C11 122.4(3) . . ?
C10 Fe1 C11 40.1(3) . . ?
C7 Fe1 C11 126.2(3) . . ?
C6 Fe1 C11 109.9(3) . . ?
C12 Fe1 C3 125.1(2) . . ?
C9 Fe1 C3 119.6(2) . . ?
C8 Fe1 C3 107.2(2) . . ?
C5 Fe1 C3 68.5(2) . . ?
C10 Fe1 C3 155.4(3) . . ?
C7 Fe1 C3 40.9(2) . . ?
C6 Fe1 C3 68.3(2) . . ?
C11 Fe1 C3 162.2(2) . . ?
C12 Fe1 C4 160.5(2) . . ?
C9 Fe1 C4 105.8(2) . . ?
C8 Fe1 C4 123.4(2) . . ?
C5 Fe1 C4 40.7(2) . . ?
C10 Fe1 C4 120.4(3) . . ?
C7 Fe1 C4 68.8(2) . . ?
C6 Fe1 C4 68.3(2) . . ?
C11 Fe1 C4 156.4(2) . . ?
C3 Fe1 C4 40.91(19) . . ?
C1 N1 C3 125.8(4) . . ?
O1 C1 N1 122.5(4) . . ?
O1 C1 C2 121.9(4) . . ?
N1 C1 C2 115.6(4) . . ?
C1 C2 I1 107.8(4) . . ?
N1 C3 C7 124.9(4) . . ?
N1 C3 C4 127.2(4) . . ?
C7 C3 C4 107.9(4) . . ?
N1 C3 Fe1 128.4(3) . . ?
C7 C3 Fe1 69.4(3) . . ?
C4 C3 Fe1 69.6(3) . . ?
C5 C4 C3 107.6(5) . . ?
C5 C4 Fe1 69.4(4) . . ?
C3 C4 Fe1 69.5(3) . . ?
C6 C5 C4 108.2(5) . . ?
C6 C5 Fe1 69.8(3) . . ?
C4 C5 Fe1 69.9(3) . . ?
C5 C6 C7 108.8(5) . . ?
C5 C6 Fe1 69.8(3) . . ?
C7 C6 Fe1 69.7(3) . . ?
C6 C7 C3 107.5(4) . . ?
C6 C7 Fe1 69.7(3) . . ?
C3 C7 Fe1 69.7(3) . . ?
C12 C8 C9 108.5(6) . . ?
C12 C8 Fe1 70.0(3) . . ?
C9 C8 Fe1 69.9(3) . . ?
C8 C9 C10 107.3(6) . . ?
C8 C9 Fe1 70.0(3) . . ?
C10 C9 Fe1 70.2(3) . . ?
C11 C10 C9 108.0(5) . . ?
C11 C10 Fe1 70.0(3) . . ?
C9 C10 Fe1 69.1(3) . . ?
C12 C11 C10 107.1(6) . . ?
C12 C11 Fe1 69.3(4) . . ?
C10 C11 Fe1 69.9(4) . . ?
C8 C12 C11 109.1(6) . . ?
C8 C12 Fe1 70.2(4) . . ?
C11 C12 Fe1 70.6(4) . . ?

loop_
_geom_bond_atom_site_label_1
_geom_bond_atom_site_label_2
_geom_bond_distance
_geom_bond_site_symmetry_2
_geom_bond_publ_flag
I1 C2 2.152(5) . ?
Fe1 C12 2.022(6) . ?
Fe1 C9 2.024(5) . ?
Fe1 C8 2.025(5) . ?
Fe1 C5 2.039(5) . ?
Fe1 C10 2.039(6) . ?
Fe1 C7 2.039(5) . ?
Fe1 C6 2.039(5) . ?
Fe1 C11 2.039(7) . ?
Fe1 C3 2.043(5) . ?
Fe1 C4 2.045(6) . ?
O1 C1 1.234(5) . ?
N1 C1 1.348(6) . ?
N1 C3 1.400(6) . ?
C1 C2 1.494(7) . ?
C3 C7 1.426(7) . ?
C3 C4 1.429(6) . ?
C4 C5 1.419(8) . ?
C5 C6 1.409(7) . ?
C6 C7 1.415(7) . ?
C8 C12 1.376(8) . ?
C8 C9 1.388(7) . ?
C9 C10 1.411(9) . ?
C10 C11 1.399(10) . ?
C11 C12 1.392(8) . ?
